data_2213663
loop_
_publ_author_name
'S\'anchez Perucha, Alejandro'
'Bolte, Michael'

_publ_section_title
;
 Decamethylferrocenium hexafluorophosphate
;
_journal_coeditor_code AT2302
_journal_issue 6
_journal_name_full 'Acta Crystallographica Section E'
_journal_page_first m1703
_journal_page_last m1703
_journal_paper_doi 10.1107/S1600536807024919
_journal_volume 63
_journal_year 2007
_chemical_formula_iupac '[Fe (C10 H15)2] P F6'
_chemical_formula_moiety 'C20 H30 Fe + , F6 P -'
_chemical_formula_sum 'C20 H30 F6 Fe P'
_chemical_formula_weight 471.26
_chemical_name_systematic
;
Decamethylferrocenium hexafluorophosphate
;
_space_group_IT_number 12
_symmetry_cell_setting monoclinic
_symmetry_space_group_name_Hall '-C 2y'
_symmetry_space_group_name_H-M 'C 1 2/m 1'
_atom_sites_solution_hydrogens geom
_atom_sites_solution_primary direct
_atom_sites_solution_secondary difmap
_audit_creation_method SHELXL97
_cell_angle_alpha 90.00
_cell_angle_beta 110.277(13)
_cell_angle_gamma 90.00
_cell_formula_units_Z 2
_cell_length_a 14.186(2)
_cell_length_b 8.9579(11)
_cell_length_c 8.9902(13)
_cell_measurement_reflns_used 2101
_cell_measurement_temperature 173(2)
_cell_measurement_theta_max 25.2
_cell_measurement_theta_min 4.1
_cell_volume 1071.6(3)
_computing_cell_refinement X-AREA
_computing_data_collection 'X-AREA (Stoe & Cie, 2001)'
_computing_data_reduction X-AREA
_computing_molecular_graphics 'XP in SHELXTL-Plus (Sheldrick, 1991)'
_computing_publication_material SHELXL97
_computing_structure_refinement 'SHELXL97 (Sheldrick, 1997)'
_computing_structure_solution 'SHELXS97 (Sheldrick, 1997)'
_diffrn_ambient_temperature 173(2)
_diffrn_measured_fraction_theta_full 1.000
_diffrn_measured_fraction_theta_max 1.000
_diffrn_measurement_device_type 'Stoe IPDSII two-circle'
_diffrn_measurement_method \w
_diffrn_radiation_monochromator graphite
_diffrn_radiation_source 'fine-focus sealed tube'
_diffrn_radiation_type MoK\a
_diffrn_radiation_wavelength 0.71073
_diffrn_reflns_av_R_equivalents 0.0295
_diffrn_reflns_av_sigmaI/netI 0.0313
_diffrn_reflns_limit_h_max 16
_diffrn_reflns_limit_h_min -17
_diffrn_reflns_limit_k_max 10
_diffrn_reflns_limit_k_min 0
_diffrn_reflns_limit_l_max 10
_diffrn_reflns_limit_l_min 0
_diffrn_reflns_number 8050
_diffrn_reflns_theta_full 25.00
_diffrn_reflns_theta_max 25.34
_diffrn_reflns_theta_min 2.42
_diffrn_standards_number 0
_exptl_absorpt_coefficient_mu 0.832
_exptl_absorpt_correction_T_max 0.8579
_exptl_absorpt_correction_T_min 0.7651
_exptl_absorpt_correction_type multi-scan
_exptl_absorpt_process_details '(MULABS; Spek, 2003; Blessing, 1995)'
_exptl_crystal_colour green
_exptl_crystal_density_diffrn 1.460
_exptl_crystal_density_method 'not measured'
_exptl_crystal_description plate
_exptl_crystal_F_000 490
_exptl_crystal_size_max 0.34
_exptl_crystal_size_mid 0.32
_exptl_crystal_size_min 0.19
_refine_diff_density_max 0.357
_refine_diff_density_min -0.535
_refine_ls_extinction_method none
_refine_ls_goodness_of_fit_ref 1.113
_refine_ls_hydrogen_treatment constr
_refine_ls_matrix_type full
_refine_ls_number_parameters 76
_refine_ls_number_reflns 1050
_refine_ls_number_restraints 0
_refine_ls_restrained_S_all 1.113
_refine_ls_R_factor_all 0.0356
_refine_ls_R_factor_gt 0.0333
_refine_ls_shift/su_max 0.000
_refine_ls_shift/su_mean 0.000
_refine_ls_structure_factor_coef Fsqd
_refine_ls_weighting_details 'calc w = 1/[\s^2^(Fo^2^)+(0.0564P)^2^+0.6562P] where P=(Fo^2^+2Fc^2^)/3'
_refine_ls_weighting_scheme calc
_refine_ls_wR_factor_gt 0.0910
_refine_ls_wR_factor_ref 0.0922
_reflns_number_gt 980
_reflns_number_total 1050
_reflns_threshold_expression I>2\s(I)
_cod_data_source_file at2302.cif
_cod_data_source_block I
_cod_original_sg_symbol_H-M 'C 2/m'
_cod_database_code 2213663
_cod_database_fobs_code 2213663

loop_
_symmetry_equiv_pos_as_xyz
'x, y, z'
'-x, y, -z'
'x+1/2, y+1/2, z'
'-x+1/2, y+1/2, -z'
'-x, -y, -z'
'x, -y, z'
'-x+1/2, -y+1/2, -z'
'x+1/2, -y+1/2, z'

loop_
_atom_site_type_symbol
_atom_site_label
_atom_site_fract_x
_atom_site_fract_y
_atom_site_fract_z
_atom_site_U_iso_or_equiv
_atom_site_adp_type
_atom_site_calc_flag
_atom_site_refinement_flags
_atom_site_occupancy
Fe Fe1 0.0000 0.0000 0.0000 0.0139(2) Uani d S 1
C C1 0.1113(2) 0.0000 -0.1024(3) 0.0247(6) Uani d S 1
C C2 0.12225(13) 0.1297(2) -0.0034(2) 0.0224(4) Uani d . 1
C C3 0.14081(13) 0.0798(2) 0.1560(2) 0.0207(4) Uani d . 1
C C4 0.0977(3) 0.0000 -0.2774(4) 0.0475(11) Uani d S 1
H H4A 0.0611 0.0891 -0.3301 0.071 Uiso d R 1
H H4B 0.1666 0.0000 -0.2782 0.071 Uiso d SR 1
C C5 0.11647(17) 0.2895(3) -0.0577(4) 0.0439(7) Uani d . 1
H H5A 0.0978 0.3534 0.0162 0.066 Uiso calc R 1
H H5B 0.0658 0.2985 -0.1640 0.066 Uiso calc R 1
H H5C 0.1820 0.3206 -0.0605 0.066 Uiso calc R 1
C C6 0.16194(17) 0.1773(3) 0.2996(3) 0.0410(6) Uani d . 1
H H6A 0.1325 0.2762 0.2672 0.061 Uiso calc R 1
H H6B 0.2347 0.1870 0.3526 0.061 Uiso calc R 1
H H6C 0.1324 0.1323 0.3727 0.061 Uiso calc R 1
P P1 0.5000 0.0000 0.5000 0.0218(3) Uani d S 1
F F1 0.45456(15) 0.0000 0.6409(2) 0.0373(5) Uani d S 1
F F2 0.5000 0.1787(2) 0.5000 0.0512(6) Uani d S 1
F F3 0.38896(16) 0.0000 0.3702(2) 0.0532(6) Uani d S 1

loop_
_atom_site_aniso_label
_atom_site_aniso_U_11
_atom_site_aniso_U_22
_atom_site_aniso_U_33
_atom_site_aniso_U_12
_atom_site_aniso_U_13
_atom_site_aniso_U_23
Fe1 0.0142(3) 0.0147(3) 0.0126(3) 0.000 0.0043(2) 0.000
C1 0.0194(13) 0.0368(18) 0.0193(14) 0.000 0.0084(11) 0.000
C2 0.0155(8) 0.0221(11) 0.0284(10) -0.0026(8) 0.0061(8) 0.0044(9)
C3 0.0135(9) 0.0248(11) 0.0216(9) -0.0017(8) 0.0035(7) -0.0066(8)
C4 0.0378(18) 0.088(3) 0.0218(15) 0.000 0.0162(14) 0.000
C5 0.0303(11) 0.0307(14) 0.0664(17) -0.0022(10) 0.0114(11) 0.0206(13)
C6 0.0292(11) 0.0513(17) 0.0370(12) -0.0035(11) 0.0045(9) -0.0258(12)
P1 0.0303(6) 0.0173(6) 0.0191(5) 0.000 0.0101(4) 0.000
F1 0.0541(12) 0.0360(11) 0.0311(10) 0.000 0.0266(9) 0.000
F2 0.0998(18) 0.0194(11) 0.0481(12) 0.000 0.0430(12) 0.000
F3 0.0355(11) 0.0796(19) 0.0374(11) 0.000 0.0037(9) 0.000

loop_
_atom_type_symbol
_atom_type_description
_atom_type_scat_dispersion_real
_atom_type_scat_dispersion_imag
_atom_type_scat_source
C C 0.0033 0.0016 'International Tables Vol C Tables 4.2.6.8 and 6.1.1.4'
H H 0.0000 0.0000 'International Tables Vol C Tables 4.2.6.8 and 6.1.1.4'
F F 0.0171 0.0103 'International Tables Vol C Tables 4.2.6.8 and 6.1.1.4'
Fe Fe 0.3463 0.8444 'International Tables Vol C Tables 4.2.6.8 and 6.1.1.4'
P P 0.1023 0.0942 'International Tables Vol C Tables 4.2.6.8 and 6.1.1.4'

loop_
_geom_angle_atom_site_label_1
_geom_angle_atom_site_label_2
_geom_angle_atom_site_label_3
_geom_angle_site_symmetry_1
_geom_angle_site_symmetry_3
_geom_angle
C1 Fe1 C1 . 5 180.00(6)
C1 Fe1 C2 . 6 40.25(7)
C1 Fe1 C2 5 6 139.75(7)
C1 Fe1 C2 . 5 139.75(7)
C1 Fe1 C2 5 5 40.25(7)
C2 Fe1 C2 6 5 112.69(11)
C1 Fe1 C2 . 2 139.75(7)
C1 Fe1 C2 5 2 40.25(7)
C2 Fe1 C2 6 2 180.00(6)
C2 Fe1 C2 5 2 67.30(11)
C1 Fe1 C2 . . 40.25(7)
C1 Fe1 C2 5 . 139.75(7)
C2 Fe1 C2 6 . 67.31(11)
C2 Fe1 C2 5 . 180.0
C2 Fe1 C2 2 . 112.69(11)
C1 Fe1 C3 . 6 67.01(9)
C1 Fe1 C3 5 6 112.99(9)
C2 Fe1 C3 6 6 39.72(8)
C2 Fe1 C3 5 6 113.37(7)
C2 Fe1 C3 2 6 140.28(8)
C2 Fe1 C3 . 6 66.63(7)
C1 Fe1 C3 . . 67.01(9)
C1 Fe1 C3 5 . 112.99(9)
C2 Fe1 C3 6 . 66.63(7)
C2 Fe1 C3 5 . 140.28(8)
C2 Fe1 C3 2 . 113.37(7)
C2 Fe1 C3 . . 39.72(8)
C3 Fe1 C3 6 . 39.27(11)
C1 Fe1 C3 . 5 112.99(9)
C1 Fe1 C3 5 5 67.01(9)
C2 Fe1 C3 6 5 113.37(7)
C2 Fe1 C3 5 5 39.72(8)
C2 Fe1 C3 2 5 66.63(7)
C2 Fe1 C3 . 5 140.27(8)
C3 Fe1 C3 6 5 140.73(11)
C3 Fe1 C3 . 5 180.0
C1 Fe1 C3 . 2 112.99(9)
C1 Fe1 C3 5 2 67.01(9)
C2 Fe1 C3 6 2 140.28(8)
C2 Fe1 C3 5 2 66.63(7)
C2 Fe1 C3 2 2 39.72(8)
C2 Fe1 C3 . 2 113.37(7)
C3 Fe1 C3 6 2 180.0
C3 Fe1 C3 . 2 140.73(11)
C3 Fe1 C3 5 2 39.27(11)
C2 C1 C2 6 . 107.7(2)
C2 C1 C4 6 . 126.11(12)
C2 C1 C4 . . 126.10(12)
C2 C1 Fe1 6 . 70.29(12)
C2 C1 Fe1 . . 70.29(12)
C4 C1 Fe1 . . 127.9(2)
C3 C2 C1 . . 108.03(18)
C3 C2 C5 . . 126.2(2)
C1 C2 C5 . . 125.8(2)
C3 C2 Fe1 . . 71.31(11)
C1 C2 Fe1 . . 69.45(13)
C5 C2 Fe1 . . 125.40(14)
C3 C3 C2 6 . 108.13(12)
C3 C3 C6 6 . 125.59(15)
C2 C3 C6 . . 126.2(2)
C3 C3 Fe1 6 . 70.36(6)
C2 C3 Fe1 . . 68.96(10)
C6 C3 Fe1 . . 128.67(14)
C1 C4 H4A . . 110.9
C1 C4 H4B . . 103.8
H4A C4 H4B . . 111.1
C2 C5 H5A . . 109.5
C2 C5 H5B . . 109.5
H5A C5 H5B . . 109.5
C2 C5 H5C . . 109.5
H5A C5 H5C . . 109.5
H5B C5 H5C . . 109.5
C3 C6 H6A . . 109.5
C3 C6 H6B . . 109.5
H6A C6 H6B . . 109.5
C3 C6 H6C . . 109.5
H6A C6 H6C . . 109.5
H6B C6 H6C . . 109.5
F2 P1 F2 5_656 . 179.9990(10)
F2 P1 F3 5_656 5_656 90.0
F2 P1 F3 . 5_656 90.0
F2 P1 F3 5_656 . 90.0
F2 P1 F3 . . 90.0
F3 P1 F3 5_656 . 180.0
F2 P1 F1 5_656 5_656 90.0
F2 P1 F1 . 5_656 90.0
F3 P1 F1 5_656 5_656 90.73(11)
F3 P1 F1 . 5_656 89.27(11)
F2 P1 F1 5_656 . 90.0010(10)
F2 P1 F1 . . 90.0
F3 P1 F1 5_656 . 89.27(11)
F3 P1 F1 . . 90.73(11)
F1 P1 F1 5_656 . 179.9990(10)

loop_
_geom_bond_atom_site_label_1
_geom_bond_atom_site_label_2
_geom_bond_site_symmetry_2
_geom_bond_distance
Fe1 C1 . 2.085(3)
Fe1 C1 5 2.085(3)
Fe1 C2 6 2.0962(18)
Fe1 C2 5 2.0962(18)
Fe1 C2 2 2.0962(18)
Fe1 C2 . 2.0963(18)
Fe1 C3 6 2.1275(18)
Fe1 C3 . 2.1275(18)
Fe1 C3 5 2.1276(18)
Fe1 C3 2 2.1276(18)
C1 C2 6 1.439(3)
C1 C2 . 1.439(3)
C1 C4 . 1.517(4)
C2 C3 . 1.435(3)
C2 C5 . 1.506(3)
C3 C3 6 1.430(4)
C3 C6 . 1.500(3)
C4 H4A . 0.9798
C4 H4B . 0.9804
C5 H5A . 0.9800
C5 H5B . 0.9800
C5 H5C . 0.9800
C6 H6A . 0.9800
C6 H6B . 0.9800
C6 H6C . 0.9800
P1 F2 5_656 1.601(2)
P1 F2 . 1.601(2)
P1 F3 5_656 1.603(2)
P1 F3 . 1.603(2)
P1 F1 5_656 1.6085(17)
P1 F1 . 1.6085(17)

loop_
_geom_torsion_atom_site_label_1
_geom_torsion_atom_site_label_2
_geom_torsion_atom_site_label_3
_geom_torsion_atom_site_label_4
_geom_torsion_site_symmetry_1
_geom_torsion_site_symmetry_4
_geom_torsion
C1 Fe1 C1 C2 5 6 59.05(8)
C2 Fe1 C1 C2 5 6 -61.9(2)
C2 Fe1 C1 C2 2 6 180.0
C2 Fe1 C1 C2 . 6 118.1(2)
C3 Fe1 C1 C2 6 6 37.63(12)
C3 Fe1 C1 C2 . 6 80.46(14)
C3 Fe1 C1 C2 5 6 -99.54(14)
C3 Fe1 C1 C2 2 6 -142.36(12)
C1 Fe1 C1 C2 5 . -59.05(17)
C2 Fe1 C1 C2 6 . -118.1(2)
C2 Fe1 C1 C2 5 . 180.0
C2 Fe1 C1 C2 2 . 61.9(2)
C3 Fe1 C1 C2 6 . -80.46(14)
C3 Fe1 C1 C2 . . -37.64(12)
C3 Fe1 C1 C2 5 . 142.36(12)
C3 Fe1 C1 C2 2 . 99.54(14)
C1 Fe1 C1 C4 5 . 180.00(7)
C2 Fe1 C1 C4 6 . 120.95(11)
C2 Fe1 C1 C4 5 . 59.05(11)
C2 Fe1 C1 C4 2 . -59.05(11)
C2 Fe1 C1 C4 . . -120.95(11)
C3 Fe1 C1 C4 6 . 158.59(6)
C3 Fe1 C1 C4 . . -158.59(6)
C3 Fe1 C1 C4 5 . 21.41(6)
C3 Fe1 C1 C4 2 . -21.41(6)
C2 C1 C2 C3 6 . 0.5(3)
C4 C1 C2 C3 . . -175.7(3)
Fe1 C1 C2 C3 . . 61.19(13)
C2 C1 C2 C5 6 . 179.85(14)
C4 C1 C2 C5 . . 3.6(4)
Fe1 C1 C2 C5 . . -119.5(2)
C2 C1 C2 Fe1 6 . -60.65(17)
C4 C1 C2 Fe1 . . 123.1(3)
C1 Fe1 C2 C3 . . -118.41(18)
C1 Fe1 C2 C3 5 . 61.59(18)
C2 Fe1 C2 C3 6 . -80.24(12)
C2 Fe1 C2 C3 5 . 132(16)
C2 Fe1 C2 C3 2 . 99.76(12)
C3 Fe1 C2 C3 6 . -36.92(13)
C3 Fe1 C2 C3 5 . 180.0
C3 Fe1 C2 C3 2 . 143.08(13)
C1 Fe1 C2 C1 5 . 180.0
C2 Fe1 C2 C1 6 . 38.16(14)
C2 Fe1 C2 C1 5 . -109(16)
C2 Fe1 C2 C1 2 . -141.84(14)
C3 Fe1 C2 C1 6 . 81.49(14)
C3 Fe1 C2 C1 . . 118.41(18)
C3 Fe1 C2 C1 5 . -61.59(18)
C3 Fe1 C2 C1 2 . -98.51(14)
C1 Fe1 C2 C5 . . 120.0(2)
C1 Fe1 C2 C5 5 . -60.0(2)
C2 Fe1 C2 C5 6 . 158.17(18)
C2 Fe1 C2 C5 5 . 11(16)
C2 Fe1 C2 C5 2 . -21.83(18)
C3 Fe1 C2 C5 6 . -158.5(2)
C3 Fe1 C2 C5 . . -121.6(3)
C3 Fe1 C2 C5 5 . 58.4(3)
C3 Fe1 C2 C5 2 . 21.5(2)
C1 C2 C3 C3 . 6 -0.34(17)
C5 C2 C3 C3 . 6 -179.64(16)
Fe1 C2 C3 C3 . 6 59.68(5)
C1 C2 C3 C6 . . 176.75(19)
C5 C2 C3 C6 . . -2.6(3)
Fe1 C2 C3 C6 . . -123.23(19)
C1 C2 C3 Fe1 . . -60.02(15)
C5 C2 C3 Fe1 . . 120.7(2)
C1 Fe1 C3 C3 . 6 -81.29(5)
C1 Fe1 C3 C3 5 6 98.71(5)
C2 Fe1 C3 C3 6 6 -37.33(7)
C2 Fe1 C3 C3 5 6 60.58(11)
C2 Fe1 C3 C3 2 6 142.67(7)
C2 Fe1 C3 C3 . 6 -119.42(11)
C3 Fe1 C3 C3 5 6 -91(2)
C3 Fe1 C3 C3 2 6 180.0
C1 Fe1 C3 C2 . . 38.13(11)
C1 Fe1 C3 C2 5 . -141.87(11)
C2 Fe1 C3 C2 6 . 82.09(16)
C2 Fe1 C3 C2 5 . 180.0
C2 Fe1 C3 C2 2 . -97.91(16)
C3 Fe1 C3 C2 6 . 119.42(11)
C3 Fe1 C3 C2 5 . 28(2)
C3 Fe1 C3 C2 2 . -60.58(11)
C1 Fe1 C3 C6 . . 158.3(2)
C1 Fe1 C3 C6 5 . -21.7(2)
C2 Fe1 C3 C6 6 . -157.7(2)
C2 Fe1 C3 C6 5 . -59.8(3)
C2 Fe1 C3 C6 2 . 22.3(2)
C2 Fe1 C3 C6 . . 120.2(3)
C3 Fe1 C3 C6 6 . -120.4(2)
C3 Fe1 C3 C6 5 . 149(2)
C3 Fe1 C3 C6 2 . 59.6(2)
